data_1544654
loop_
_publ_author_name
'Neumeyer, Felix'
'Kotil, Leyla'
'Auner, Norbert'
'Bolte, Michael'

_publ_section_title
;
 1,5-Dichloro-1,1,2,2,3,3,4,4,5,5-decaphenylpentasilane
;
_journal_coeditor_code ZS4003
_journal_issue 11
_journal_name_full IUCrData
_journal_page_first x161812
_journal_paper_doi 10.1107/S2414314616018125
_journal_volume 1
_journal_year 2016
_chemical_formula_iupac 'C60 H50 Cl2 Si5'
_chemical_formula_moiety 'C60 H50 Cl2 Si5'
_chemical_formula_sum 'C60 H50 Cl2 Si5'
_chemical_formula_weight 982.35
_chemical_name_systematic
;
1,5-Dichloro-1,1,2,2,3,3,4,4,5,5-decaphenylpentasilane
;
_space_group_crystal_system monoclinic
_space_group_IT_number 14
_space_group_name_Hall '-P 2yn'
_space_group_name_H-M_alt 'P 1 21/n 1'
_symmetry_space_group_name_Hall '-P 2yn'
_symmetry_space_group_name_H-M 'P 1 21/n 1'
_atom_sites_solution_hydrogens geom
_audit_creation_method SHELXL-2014/6
_cell_angle_alpha 90
_cell_angle_beta 94.184(4)
_cell_angle_gamma 90
_cell_formula_units_Z 4
_cell_length_a 11.6675(6)
_cell_length_b 33.682(2)
_cell_length_c 13.3653(7)
_cell_measurement_reflns_used 36281
_cell_measurement_temperature 173(2)
_cell_measurement_theta_max 26.12
_cell_measurement_theta_min 1.21
_cell_volume 5238.4(5)
_computing_cell_refinement
;
X-AREA (Stoe & Cie, 2001)
;
_computing_data_collection
;
X-AREA (Stoe & Cie, 2001)
;
_computing_data_reduction
;
X-AREA (Stoe & Cie, 2001)
;
_computing_molecular_graphics
;
XP in SHELXTL-Plus (Sheldrick, 2008)
;
_computing_publication_material
;
SHELXL2014 (Sheldrick, 2015) and publCIF (Westrip, 2010)
;
_computing_structure_refinement
;
SHELXL2014 (Sheldrick, 2015)
;
_computing_structure_solution
;
SHELXS97 (Sheldrick, 2008)
;
_diffrn_ambient_temperature 173(2)
_diffrn_measured_fraction_theta_full 0.997
_diffrn_measured_fraction_theta_max 0.997
_diffrn_measurement_device_type 'Stoe IPDS II two-circle'
_diffrn_measurement_method \w
_diffrn_radiation_type MoK\a
_diffrn_radiation_wavelength 0.71073
_diffrn_reflns_av_R_equivalents 0.0674
_diffrn_reflns_limit_h_max 13
_diffrn_reflns_limit_h_min -13
_diffrn_reflns_limit_k_max 40
_diffrn_reflns_limit_k_min -40
_diffrn_reflns_limit_l_max 15
_diffrn_reflns_limit_l_min -15
_diffrn_reflns_number 36281
_diffrn_reflns_theta_full 25.000
_diffrn_reflns_theta_max 25.027
_diffrn_reflns_theta_min 1.209
_exptl_absorpt_coefficient_mu 0.277
_exptl_absorpt_correction_T_max 1.000
_exptl_absorpt_correction_T_min 0.673
_exptl_absorpt_correction_type multi-scan
_exptl_absorpt_process_details
;
(X-AREA; Stoe & Cie, 2001)
;
_exptl_crystal_colour colourless
_exptl_crystal_density_diffrn 1.246
_exptl_crystal_description block
_exptl_crystal_F_000 2056
_exptl_crystal_size_max 0.290
_exptl_crystal_size_mid 0.280
_exptl_crystal_size_min 0.280
_refine_diff_density_max 0.645
_refine_diff_density_min -0.493
_refine_ls_extinction_method none
_refine_ls_goodness_of_fit_ref 1.098
_refine_ls_hydrogen_treatment constr
_refine_ls_matrix_type full
_refine_ls_number_parameters 604
_refine_ls_number_reflns 9222
_refine_ls_number_restraints 0
_refine_ls_restrained_S_all 1.098
_refine_ls_R_factor_all 0.0779
_refine_ls_R_factor_gt 0.0703
_refine_ls_shift/su_max 0.001
_refine_ls_shift/su_mean 0.000
_refine_ls_structure_factor_coef Fsqd
_refine_ls_weighting_details 'w=1/[\s^2^(Fo^2^)+(0.0998P)^2^+5.7602P] where P=(Fo^2^+2Fc^2^)/3'
_refine_ls_weighting_scheme calc
_refine_ls_wR_factor_gt 0.1841
_refine_ls_wR_factor_ref 0.1890
_reflns_number_gt 8032
_reflns_number_total 9222
_reflns_threshold_expression 'I > 2\s(I)'
_cod_data_source_file zs4003sup1.cif
_cod_data_source_block I
_cod_database_code 1544654
_shelx_space_group_comment
;
The symmetry employed for this shelxl refinement is uniquely defined
by the following loop, which should always be used as a source of
symmetry information in preference to the above space-group names.
They are only intended as comments.
;
_shelx_estimated_absorpt_t_min 0.924
_shelx_estimated_absorpt_t_max 0.926
_shelxl_version_number 2014/6

loop_
_space_group_symop_operation_xyz
'x, y, z'
'-x+1/2, y+1/2, -z+1/2'
'-x, -y, -z'
'x-1/2, -y-1/2, z-1/2'

loop_
_atom_site_type_symbol
_atom_site_label
_atom_site_fract_x
_atom_site_fract_y
_atom_site_fract_z
_atom_site_U_iso_or_equiv
_atom_site_adp_type
_atom_site_calc_flag
_atom_site_occupancy
Cl Cl1 0.73526(9) 0.74544(3) 0.55535(7) 0.0548(3) Uani d 1
Cl Cl2 0.99521(7) 0.51619(3) 0.17428(7) 0.0496(2) Uani d 1
Si Si1 0.68559(9) 0.71809(3) 0.41821(7) 0.0414(2) Uani d 1
Si Si2 0.73273(8) 0.64983(3) 0.44527(6) 0.0368(2) Uani d 1
Si Si3 0.75825(8) 0.61860(2) 0.28776(6) 0.0351(2) Uani d 1
Si Si4 0.73280(8) 0.54828(2) 0.27542(6) 0.0343(2) Uani d 1
Si Si5 0.81971(8) 0.52103(3) 0.13595(7) 0.0378(2) Uani d 1
C C1 0.7733(3) 0.74134(10) 0.3218(3) 0.0463(8) Uani d 1
C C2 0.7319(4) 0.74204(11) 0.2205(3) 0.0507(9) Uani d 1
H H2 0.6569 0.7324 0.2018 0.061 Uiso calc 1
C C3 0.7992(4) 0.75671(12) 0.1474(3) 0.0580(10) Uani d 1
H H3 0.7702 0.7569 0.0791 0.070 Uiso calc 1
C C4 0.9072(4) 0.77096(13) 0.1735(4) 0.0672(12) Uani d 1
H H4 0.9527 0.7811 0.1232 0.081 Uiso calc 1
C C5 0.9504(4) 0.77076(13) 0.2722(4) 0.0641(11) Uani d 1
H H5 1.0252 0.7808 0.2899 0.077 Uiso calc 1
C C6 0.8835(4) 0.75574(11) 0.3462(3) 0.0540(9) Uani d 1
H H6 0.9138 0.7554 0.4141 0.065 Uiso calc 1
C C11 0.5300(3) 0.73104(11) 0.3886(3) 0.0472(8) Uani d 1
C C12 0.5021(4) 0.76678(13) 0.3378(3) 0.0619(11) Uani d 1
H H12 0.5619 0.7846 0.3231 0.074 Uiso calc 1
C C13 0.3893(5) 0.77648(16) 0.3088(4) 0.0785(14) Uani d 1
H H13 0.3721 0.8004 0.2733 0.094 Uiso calc 1
C C14 0.3021(5) 0.75129(18) 0.3314(4) 0.0780(15) Uani d 1
H H14 0.2247 0.7579 0.3115 0.094 Uiso calc 1
C C15 0.3265(4) 0.71652(16) 0.3829(3) 0.0677(12) Uani d 1
H H15 0.2659 0.6993 0.3987 0.081 Uiso calc 1
C C16 0.4405(4) 0.70664(12) 0.4119(3) 0.0531(9) Uani d 1
H H16 0.4567 0.6828 0.4481 0.064 Uiso calc 1
C C21 0.6157(3) 0.62804(9) 0.5184(2) 0.0398(7) Uani d 1
C C22 0.5383(3) 0.59954(10) 0.4785(3) 0.0468(8) Uani d 1
H H22 0.5479 0.5893 0.4134 0.056 Uiso calc 1
C C23 0.4486(4) 0.58588(12) 0.5304(3) 0.0558(9) Uani d 1
H H23 0.3968 0.5667 0.5010 0.067 Uiso calc 1
C C24 0.4341(4) 0.60016(12) 0.6255(3) 0.0584(10) Uani d 1
H H24 0.3725 0.5907 0.6617 0.070 Uiso calc 1
C C25 0.5095(4) 0.62818(11) 0.6680(3) 0.0531(9) Uani d 1
H H25 0.4998 0.6379 0.7335 0.064 Uiso calc 1
C C26 0.5989(3) 0.64210(10) 0.6149(3) 0.0441(8) Uani d 1
H H26 0.6497 0.6615 0.6445 0.053 Uiso calc 1
C C31 0.8735(3) 0.64869(10) 0.5259(3) 0.0433(8) Uani d 1
C C32 0.8859(3) 0.62656(11) 0.6141(3) 0.0472(8) Uani d 1
H H32 0.8223 0.6118 0.6348 0.057 Uiso calc 1
C C33 0.9902(4) 0.62563(13) 0.6727(3) 0.0589(10) Uani d 1
H H33 0.9970 0.6104 0.7326 0.071 Uiso calc 1
C C34 1.0827(4) 0.64672(15) 0.6437(3) 0.0655(12) Uani d 1
H H34 1.1535 0.6461 0.6835 0.079 Uiso calc 1
C C35 1.0726(4) 0.66877(15) 0.5567(4) 0.0667(12) Uani d 1
H H35 1.1366 0.6835 0.5368 0.080 Uiso calc 1
C C36 0.9693(4) 0.66952(12) 0.4979(3) 0.0553(9) Uani d 1
H H36 0.9640 0.6845 0.4375 0.066 Uiso calc 1
C C41 0.9095(3) 0.63072(10) 0.2587(3) 0.0412(7) Uani d 1
C C42 0.9391(4) 0.66236(11) 0.1983(3) 0.0537(9) Uani d 1
H H42 0.8805 0.6796 0.1707 0.064 Uiso calc 1
C C43 1.0520(4) 0.66926(14) 0.1777(4) 0.0727(13) Uani d 1
H H43 1.0699 0.6906 0.1350 0.087 Uiso calc 1
C C44 1.1387(4) 0.64503(14) 0.2194(4) 0.0754(14) Uani d 1
H H44 1.2161 0.6497 0.2051 0.090 Uiso calc 1
C C45 1.1128(4) 0.61435(14) 0.2812(4) 0.0695(12) Uani d 1
H H45 1.1723 0.5979 0.3104 0.083 Uiso calc 1
C C46 0.9994(3) 0.60743(11) 0.3009(3) 0.0504(9) Uani d 1
H H46 0.9824 0.5862 0.3443 0.060 Uiso calc 1
C C51 0.6499(3) 0.64221(9) 0.1950(2) 0.0386(7) Uani d 1
C C52 0.6694(4) 0.64856(11) 0.0939(3) 0.0500(9) Uani d 1
H H52 0.7397 0.6399 0.0695 0.060 Uiso calc 1
C C53 0.5882(4) 0.66720(13) 0.0286(3) 0.0602(11) Uani d 1
H H53 0.6030 0.6710 -0.0398 0.072 Uiso calc 1
C C54 0.4864(4) 0.68020(12) 0.0631(3) 0.0575(10) Uani d 1
H H54 0.4319 0.6937 0.0190 0.069 Uiso calc 1
C C55 0.4634(3) 0.67378(11) 0.1611(3) 0.0513(9) Uani d 1
H H55 0.3928 0.6825 0.1848 0.062 Uiso calc 1
C C56 0.5442(3) 0.65447(10) 0.2256(3) 0.0430(7) Uani d 1
H H56 0.5265 0.6495 0.2927 0.052 Uiso calc 1
C C61 0.5740(3) 0.53743(9) 0.2601(2) 0.0380(7) Uani d 1
C C62 0.5222(3) 0.51313(11) 0.3288(3) 0.0458(8) Uani d 1
H H62 0.5688 0.5013 0.3820 0.055 Uiso calc 1
C C63 0.4052(3) 0.50578(13) 0.3215(3) 0.0560(9) Uani d 1
H H63 0.3722 0.4892 0.3693 0.067 Uiso calc 1
C C64 0.3366(3) 0.52277(13) 0.2441(3) 0.0588(10) Uani d 1
H H64 0.2562 0.5178 0.2387 0.071 Uiso calc 1
C C65 0.3842(3) 0.54672(12) 0.1751(3) 0.0542(9) Uani d 1
H H65 0.3366 0.5584 0.1224 0.065 Uiso calc 1
C C66 0.5013(3) 0.55387(10) 0.1822(3) 0.0442(8) Uani d 1
H H66 0.5332 0.5702 0.1334 0.053 Uiso calc 1
C C71 0.7951(3) 0.52064(9) 0.3891(2) 0.0371(7) Uani d 1
C C72 0.8134(3) 0.47959(10) 0.3872(3) 0.0447(8) Uani d 1
H H72 0.7983 0.4654 0.3262 0.054 Uiso calc 1
C C73 0.8535(4) 0.45923(11) 0.4735(3) 0.0508(9) Uani d 1
H H73 0.8647 0.4313 0.4712 0.061 Uiso calc 1
C C74 0.8770(3) 0.47950(11) 0.5621(3) 0.0478(8) Uani d 1
H H74 0.9046 0.4655 0.6208 0.057 Uiso calc 1
C C75 0.8607(3) 0.51990(11) 0.5659(3) 0.0477(8) Uani d 1
H H75 0.8773 0.5339 0.6269 0.057 Uiso calc 1
C C76 0.8201(3) 0.54016(10) 0.4801(3) 0.0430(7) Uani d 1
H H76 0.8089 0.5681 0.4835 0.052 Uiso calc 1
C C81 0.8055(3) 0.55343(10) 0.0225(3) 0.0438(8) Uani d 1
C C82 0.7140(4) 0.54849(12) -0.0500(3) 0.0527(9) Uani d 1
H H82 0.6605 0.5276 -0.0434 0.063 Uiso calc 1
C C83 0.7010(4) 0.57433(14) -0.1325(3) 0.0633(11) Uani d 1
H H83 0.6399 0.5703 -0.1825 0.076 Uiso calc 1
C C84 0.7757(4) 0.60520(14) -0.1415(3) 0.0614(11) Uani d 1
H H84 0.7644 0.6232 -0.1961 0.074 Uiso calc 1
C C85 0.8674(4) 0.61026(13) -0.0715(3) 0.0586(10) Uani d 1
H H85 0.9203 0.6313 -0.0788 0.070 Uiso calc 1
C C86 0.8823(3) 0.58458(11) 0.0097(3) 0.0489(8) Uani d 1
H H86 0.9458 0.5882 0.0574 0.059 Uiso calc 1
C C91 0.7683(3) 0.46900(10) 0.1078(3) 0.0426(7) Uani d 1
C C92 0.6537(4) 0.45762(12) 0.1105(3) 0.0557(9) Uani d 1
H H92 0.5981 0.4768 0.1260 0.067 Uiso calc 1
C C93 0.6194(4) 0.41875(13) 0.0909(3) 0.0664(12) Uani d 1
H H93 0.5406 0.4118 0.0916 0.080 Uiso calc 1
C C94 0.6983(5) 0.39050(13) 0.0706(4) 0.0766(14) Uani d 1
H H94 0.6751 0.3637 0.0601 0.092 Uiso calc 1
C C95 0.8108(5) 0.40094(15) 0.0654(6) 0.099(2) Uani d 1
H H95 0.8653 0.3815 0.0487 0.119 Uiso calc 1
C C96 0.8461(4) 0.44001(13) 0.0845(4) 0.0738(14) Uani d 1
H H96 0.9248 0.4468 0.0813 0.089 Uiso calc 1

loop_
_atom_site_aniso_label
_atom_site_aniso_U_11
_atom_site_aniso_U_22
_atom_site_aniso_U_33
_atom_site_aniso_U_12
_atom_site_aniso_U_13
_atom_site_aniso_U_23
Cl1 0.0643(6) 0.0540(5) 0.0458(5) -0.0023(4) 0.0024(4) -0.0125(4)
Cl2 0.0366(4) 0.0596(5) 0.0519(5) 0.0018(4) -0.0013(4) -0.0047(4)
Si1 0.0472(5) 0.0379(5) 0.0395(5) -0.0010(4) 0.0053(4) -0.0022(4)
Si2 0.0400(5) 0.0383(5) 0.0323(4) -0.0015(3) 0.0048(4) -0.0001(3)
Si3 0.0375(5) 0.0356(4) 0.0326(4) 0.0004(3) 0.0043(3) 0.0017(3)
Si4 0.0342(5) 0.0359(4) 0.0327(4) 0.0002(3) 0.0017(3) 0.0009(3)
Si5 0.0360(5) 0.0431(5) 0.0343(5) 0.0009(4) 0.0021(4) -0.0025(3)
C1 0.056(2) 0.0370(17) 0.046(2) -0.0018(15) 0.0055(16) -0.0011(14)
C2 0.061(2) 0.0421(19) 0.049(2) -0.0004(16) 0.0055(18) 0.0043(15)
C3 0.073(3) 0.050(2) 0.052(2) 0.0013(19) 0.015(2) 0.0110(17)
C4 0.078(3) 0.054(2) 0.073(3) -0.005(2) 0.024(2) 0.013(2)
C5 0.063(3) 0.055(2) 0.076(3) -0.0150(19) 0.016(2) 0.002(2)
C6 0.061(2) 0.047(2) 0.054(2) -0.0081(17) 0.0065(19) -0.0030(16)
C11 0.049(2) 0.0469(19) 0.046(2) 0.0066(15) 0.0026(16) -0.0054(15)
C12 0.068(3) 0.056(2) 0.062(3) 0.013(2) 0.008(2) 0.0039(19)
C13 0.077(3) 0.078(3) 0.080(3) 0.028(3) 0.002(3) 0.013(3)
C14 0.062(3) 0.110(4) 0.062(3) 0.030(3) -0.001(2) -0.003(3)
C15 0.049(2) 0.095(3) 0.059(3) 0.006(2) 0.005(2) -0.009(2)
C16 0.053(2) 0.061(2) 0.046(2) 0.0056(18) 0.0064(17) -0.0052(17)
C21 0.0423(19) 0.0395(17) 0.0377(17) 0.0020(13) 0.0048(14) 0.0032(13)
C22 0.053(2) 0.0438(18) 0.0446(19) -0.0016(15) 0.0100(16) -0.0011(14)
C23 0.057(2) 0.050(2) 0.061(2) -0.0106(17) 0.0137(19) 0.0004(17)
C24 0.059(3) 0.057(2) 0.062(2) -0.0045(18) 0.024(2) 0.0065(18)
C25 0.064(3) 0.053(2) 0.044(2) 0.0048(18) 0.0211(18) 0.0025(16)
C26 0.050(2) 0.0443(18) 0.0388(18) 0.0020(15) 0.0060(15) 0.0021(14)
C31 0.047(2) 0.0444(18) 0.0382(17) -0.0016(14) 0.0003(14) -0.0063(14)
C32 0.048(2) 0.055(2) 0.0379(18) 0.0023(16) -0.0005(15) -0.0044(15)
C33 0.058(3) 0.075(3) 0.042(2) 0.010(2) -0.0057(18) -0.0060(18)
C34 0.047(2) 0.092(3) 0.055(2) 0.001(2) -0.0093(19) -0.017(2)
C35 0.048(2) 0.086(3) 0.066(3) -0.017(2) 0.004(2) -0.012(2)
C36 0.055(2) 0.060(2) 0.051(2) -0.0090(18) -0.0003(18) 0.0005(17)
C41 0.0428(19) 0.0397(17) 0.0414(18) -0.0009(14) 0.0054(14) -0.0041(13)
C42 0.053(2) 0.050(2) 0.061(2) -0.0047(16) 0.0171(18) 0.0052(17)
C43 0.069(3) 0.062(3) 0.091(3) -0.019(2) 0.035(3) 0.003(2)
C44 0.051(3) 0.068(3) 0.111(4) -0.016(2) 0.029(3) -0.013(3)
C45 0.040(2) 0.066(3) 0.103(4) -0.0043(18) 0.010(2) -0.005(2)
C46 0.0393(19) 0.048(2) 0.064(2) -0.0026(15) 0.0056(17) 0.0011(17)
C51 0.0443(18) 0.0348(15) 0.0366(16) 0.0000(13) 0.0032(14) 0.0007(12)
C52 0.057(2) 0.055(2) 0.0385(18) 0.0098(17) 0.0078(16) 0.0051(15)
C53 0.080(3) 0.064(2) 0.0349(19) 0.011(2) -0.0048(19) 0.0069(17)
C54 0.062(3) 0.054(2) 0.055(2) 0.0096(18) -0.0127(19) 0.0048(17)
C55 0.044(2) 0.050(2) 0.059(2) 0.0036(15) -0.0035(17) 0.0011(16)
C56 0.0438(19) 0.0426(18) 0.0424(18) -0.0025(14) 0.0022(15) -0.0003(14)
C61 0.0365(17) 0.0395(16) 0.0380(17) 0.0003(13) 0.0028(13) -0.0058(13)
C62 0.0418(19) 0.0505(19) 0.0450(19) -0.0043(15) 0.0035(15) 0.0018(15)
C63 0.045(2) 0.069(2) 0.055(2) -0.0096(18) 0.0110(18) 0.0005(18)
C64 0.036(2) 0.074(3) 0.065(3) -0.0056(17) -0.0003(18) -0.010(2)
C65 0.045(2) 0.065(2) 0.051(2) 0.0042(17) -0.0090(17) -0.0054(18)
C66 0.0438(19) 0.0463(18) 0.0416(18) -0.0008(14) -0.0025(15) -0.0032(14)
C71 0.0318(16) 0.0415(17) 0.0381(17) -0.0009(12) 0.0029(13) 0.0015(13)
C72 0.051(2) 0.0426(18) 0.0405(18) -0.0002(15) 0.0002(15) 0.0011(14)
C73 0.058(2) 0.0420(18) 0.052(2) 0.0072(16) 0.0044(17) 0.0103(15)
C74 0.047(2) 0.056(2) 0.0404(19) 0.0073(16) 0.0009(15) 0.0119(15)
C75 0.052(2) 0.054(2) 0.0365(18) 0.0030(16) -0.0025(15) 0.0035(15)
C76 0.047(2) 0.0436(18) 0.0384(17) 0.0019(14) 0.0008(14) 0.0025(13)
C81 0.0449(19) 0.0501(19) 0.0365(17) 0.0073(15) 0.0042(14) -0.0047(14)
C82 0.054(2) 0.061(2) 0.042(2) 0.0032(17) -0.0022(17) -0.0014(16)
C83 0.072(3) 0.080(3) 0.038(2) 0.012(2) -0.0023(19) 0.0012(18)
C84 0.074(3) 0.074(3) 0.039(2) 0.016(2) 0.0152(19) 0.0111(18)
C85 0.063(3) 0.065(2) 0.050(2) 0.0034(19) 0.0203(19) 0.0121(18)
C86 0.047(2) 0.060(2) 0.0403(19) 0.0036(16) 0.0103(15) 0.0026(15)
C91 0.0445(19) 0.0460(18) 0.0369(17) -0.0003(14) 0.0009(14) -0.0048(13)
C92 0.052(2) 0.058(2) 0.057(2) -0.0057(17) 0.0099(18) -0.0137(18)
C93 0.069(3) 0.066(3) 0.065(3) -0.024(2) 0.011(2) -0.014(2)
C94 0.080(3) 0.048(2) 0.098(4) -0.005(2) -0.016(3) -0.011(2)
C95 0.067(3) 0.054(3) 0.172(6) 0.013(2) -0.023(4) -0.044(3)
C96 0.048(2) 0.059(2) 0.113(4) 0.0042(19) -0.006(2) -0.033(3)

loop_
_atom_type_symbol
_atom_type_description
_atom_type_scat_dispersion_real
_atom_type_scat_dispersion_imag
_atom_type_scat_source
C C 0.0033 0.0016 'International Tables Vol C Tables 4.2.6.8 and 6.1.1.4'
H H 0.0000 0.0000 'International Tables Vol C Tables 4.2.6.8 and 6.1.1.4'
Cl Cl 0.1484 0.1585 'International Tables Vol C Tables 4.2.6.8 and 6.1.1.4'
Si Si 0.0817 0.0704 'International Tables Vol C Tables 4.2.6.8 and 6.1.1.4'

loop_
_geom_angle_atom_site_label_1
_geom_angle_atom_site_label_2
_geom_angle_atom_site_label_3
_geom_angle
C1 Si1 C11 108.98(17)
C1 Si1 Cl1 106.74(12)
C11 Si1 Cl1 106.44(12)
C1 Si1 Si2 112.06(12)
C11 Si1 Si2 117.63(12)
Cl1 Si1 Si2 104.19(5)
C21 Si2 C31 109.08(16)
C21 Si2 Si1 106.63(11)
C31 Si2 Si1 106.62(11)
C21 Si2 Si3 115.27(11)
C31 Si2 Si3 109.45(11)
Si1 Si2 Si3 109.43(5)
C41 Si3 C51 111.58(15)
C41 Si3 Si2 105.39(11)
C51 Si3 Si2 105.88(11)
C41 Si3 Si4 108.34(11)
C51 Si3 Si4 107.41(10)
Si2 Si3 Si4 118.27(5)
C71 Si4 C61 108.09(15)
C71 Si4 Si5 106.31(11)
C61 Si4 Si5 108.24(10)
C71 Si4 Si3 113.31(11)
C61 Si4 Si3 108.40(11)
Si5 Si4 Si3 112.31(5)
C81 Si5 C91 111.99(16)
C81 Si5 Cl2 105.85(12)
C91 Si5 Cl2 105.68(12)
C81 Si5 Si4 113.25(11)
C91 Si5 Si4 111.67(12)
Cl2 Si5 Si4 107.84(5)
C6 C1 C2 117.9(4)
C6 C1 Si1 121.7(3)
C2 C1 Si1 120.2(3)
C3 C2 C1 120.8(4)
C3 C2 H2 119.6
C1 C2 H2 119.6
C4 C3 C2 120.2(4)
C4 C3 H3 119.9
C2 C3 H3 119.9
C3 C4 C5 120.5(4)
C3 C4 H4 119.7
C5 C4 H4 119.7
C4 C5 C6 119.7(4)
C4 C5 H5 120.2
C6 C5 H5 120.2
C1 C6 C5 121.0(4)
C1 C6 H6 119.5
C5 C6 H6 119.5
C16 C11 C12 117.7(4)
C16 C11 Si1 123.3(3)
C12 C11 Si1 119.0(3)
C13 C12 C11 121.2(5)
C13 C12 H12 119.4
C11 C12 H12 119.4
C14 C13 C12 119.8(5)
C14 C13 H13 120.1
C12 C13 H13 120.1
C13 C14 C15 120.4(5)
C13 C14 H14 119.8
C15 C14 H14 119.8
C14 C15 C16 119.9(5)
C14 C15 H15 120.1
C16 C15 H15 120.1
C11 C16 C15 121.0(4)
C11 C16 H16 119.5
C15 C16 H16 119.5
C22 C21 C26 117.0(3)
C22 C21 Si2 122.8(3)
C26 C21 Si2 120.1(3)
C23 C22 C21 122.1(3)
C23 C22 H22 119.0
C21 C22 H22 119.0
C22 C23 C24 119.8(4)
C22 C23 H23 120.1
C24 C23 H23 120.1
C23 C24 C25 119.9(4)
C23 C24 H24 120.0
C25 C24 H24 120.0
C24 C25 C26 120.1(4)
C24 C25 H25 120.0
C26 C25 H25 120.0
C25 C26 C21 121.2(4)
C25 C26 H26 119.4
C21 C26 H26 119.4
C32 C31 C36 117.5(3)
C32 C31 Si2 121.6(3)
C36 C31 Si2 121.0(3)
C31 C32 C33 121.2(4)
C31 C32 H32 119.4
C33 C32 H32 119.4
C34 C33 C32 120.0(4)
C34 C33 H33 120.0
C32 C33 H33 120.0
C33 C34 C35 119.9(4)
C33 C34 H34 120.1
C35 C34 H34 120.1
C34 C35 C36 120.3(4)
C34 C35 H35 119.9
C36 C35 H35 119.9
C35 C36 C31 121.2(4)
C35 C36 H36 119.4
C31 C36 H36 119.4
C46 C41 C42 116.9(3)
C46 C41 Si3 118.9(3)
C42 C41 Si3 124.1(3)
C43 C42 C41 121.5(4)
C43 C42 H42 119.3
C41 C42 H42 119.3
C44 C43 C42 119.9(4)
C44 C43 H43 120.0
C42 C43 H43 120.0
C45 C44 C43 120.0(4)
C45 C44 H44 120.0
C43 C44 H44 120.0
C44 C45 C46 119.7(5)
C44 C45 H45 120.1
C46 C45 H45 120.1
C45 C46 C41 121.9(4)
C45 C46 H46 119.1
C41 C46 H46 119.1
C56 C51 C52 116.6(3)
C56 C51 Si3 120.0(3)
C52 C51 Si3 123.4(3)
C53 C52 C51 121.5(4)
C53 C52 H52 119.2
C51 C52 H52 119.2
C54 C53 C52 119.9(4)
C54 C53 H53 120.1
C52 C53 H53 120.1
C55 C54 C53 120.2(4)
C55 C54 H54 119.9
C53 C54 H54 119.9
C54 C55 C56 119.6(4)
C54 C55 H55 120.2
C56 C55 H55 120.2
C55 C56 C51 122.1(3)
C55 C56 H56 118.9
C51 C56 H56 118.9
C62 C61 C66 116.7(3)
C62 C61 Si4 120.7(3)
C66 C61 Si4 122.6(3)
C63 C62 C61 122.0(3)
C63 C62 H62 119.0
C61 C62 H62 119.0
C62 C63 C64 119.5(4)
C62 C63 H63 120.3
C64 C63 H63 120.3
C65 C64 C63 120.3(4)
C65 C64 H64 119.8
C63 C64 H64 119.8
C64 C65 C66 120.1(4)
C64 C65 H65 119.9
C66 C65 H65 119.9
C65 C66 C61 121.4(4)
C65 C66 H66 119.3
C61 C66 H66 119.3
C76 C71 C72 117.3(3)
C76 C71 Si4 121.0(2)
C72 C71 Si4 121.6(2)
C73 C72 C71 120.9(3)
C73 C72 H72 119.5
C71 C72 H72 119.5
C74 C73 C72 120.1(3)
C74 C73 H73 119.9
C72 C73 H73 119.9
C75 C74 C73 120.1(3)
C75 C74 H74 119.9
C73 C74 H74 119.9
C74 C75 C76 119.8(3)
C74 C75 H75 120.1
C76 C75 H75 120.1
C75 C76 C71 121.7(3)
C75 C76 H76 119.1
C71 C76 H76 119.1
C86 C81 C82 117.9(3)
C86 C81 Si5 121.3(3)
C82 C81 Si5 120.8(3)
C81 C82 C83 120.2(4)
C81 C82 H82 119.9
C83 C82 H82 119.9
C84 C83 C82 120.5(4)
C84 C83 H83 119.8
C82 C83 H83 119.8
C83 C84 C85 120.1(4)
C83 C84 H84 119.9
C85 C84 H84 119.9
C84 C85 C86 120.0(4)
C84 C85 H85 120.0
C86 C85 H85 120.0
C85 C86 C81 121.2(4)
C85 C86 H86 119.4
C81 C86 H86 119.4
C96 C91 C92 117.2(4)
C96 C91 Si5 119.8(3)
C92 C91 Si5 122.9(3)
C93 C92 C91 121.3(4)
C93 C92 H92 119.4
C91 C92 H92 119.4
C94 C93 C92 120.3(4)
C94 C93 H93 119.8
C92 C93 H93 119.8
C95 C94 C93 119.7(4)
C95 C94 H94 120.2
C93 C94 H94 120.2
C94 C95 C96 120.4(5)
C94 C95 H95 119.8
C96 C95 H95 119.8
C91 C96 C95 121.0(4)
C91 C96 H96 119.5
C95 C96 H96 119.5

loop_
_geom_bond_atom_site_label_1
_geom_bond_atom_site_label_2
_geom_bond_distance
Cl1 Si1 2.0950(13)
Cl2 Si5 2.0806(13)
Si1 C1 1.874(4)
Si1 C11 1.880(4)
Si1 Si2 2.3856(13)
Si2 C21 1.885(4)
Si2 C31 1.898(4)
Si2 Si3 2.3912(12)
Si3 C41 1.880(4)
Si3 C51 1.881(3)
Si3 Si4 2.3913(12)
Si4 C71 1.882(3)
Si4 C61 1.884(3)
Si4 Si5 2.3710(13)
Si5 C81 1.866(4)
Si5 C91 1.881(4)
C1 C6 1.391(6)
C1 C2 1.403(5)
C2 C3 1.388(6)
C2 H2 0.9500
C3 C4 1.370(7)
C3 H3 0.9500
C4 C5 1.377(7)
C4 H4 0.9500
C5 C6 1.398(6)
C5 H5 0.9500
C6 H6 0.9500
C11 C16 1.382(6)
C11 C12 1.409(6)
C12 C13 1.385(7)
C12 H12 0.9500
C13 C14 1.375(8)
C13 H13 0.9500
C14 C15 1.377(7)
C14 H14 0.9500
C15 C16 1.398(6)
C15 H15 0.9500
C16 H16 0.9500
C21 C22 1.397(5)
C21 C26 1.401(5)
C22 C23 1.377(5)
C22 H22 0.9500
C23 C24 1.380(6)
C23 H23 0.9500
C24 C25 1.383(6)
C24 H24 0.9500
C25 C26 1.385(5)
C25 H25 0.9500
C26 H26 0.9500
C31 C32 1.393(5)
C31 C36 1.395(5)
C32 C33 1.399(5)
C32 H32 0.9500
C33 C34 1.371(7)
C33 H33 0.9500
C34 C35 1.377(7)
C34 H34 0.9500
C35 C36 1.391(6)
C35 H35 0.9500
C36 H36 0.9500
C41 C46 1.395(5)
C41 C42 1.395(5)
C42 C43 1.384(6)
C42 H42 0.9500
C43 C44 1.384(7)
C43 H43 0.9500
C44 C45 1.370(7)
C44 H44 0.9500
C45 C46 1.388(6)
C45 H45 0.9500
C46 H46 0.9500
C51 C56 1.391(5)
C51 C52 1.403(5)
C52 C53 1.390(5)
C52 H52 0.9500
C53 C54 1.377(6)
C53 H53 0.9500
C54 C55 1.374(6)
C54 H54 0.9500
C55 C56 1.391(5)
C55 H55 0.9500
C56 H56 0.9500
C61 C62 1.400(5)
C61 C66 1.409(5)
C62 C63 1.385(5)
C62 H62 0.9500
C63 C64 1.385(6)
C63 H63 0.9500
C64 C65 1.372(6)
C64 H64 0.9500
C65 C66 1.384(5)
C65 H65 0.9500
C66 H66 0.9500
C71 C76 1.395(5)
C71 C72 1.400(5)
C72 C73 1.393(5)
C72 H72 0.9500
C73 C74 1.378(5)
C73 H73 0.9500
C74 C75 1.375(5)
C74 H74 0.9500
C75 C76 1.387(5)
C75 H75 0.9500
C76 H76 0.9500
C81 C86 1.398(5)
C81 C82 1.398(5)
C82 C83 1.405(6)
C82 H82 0.9500
C83 C84 1.367(7)
C83 H83 0.9500
C84 C85 1.380(6)
C84 H84 0.9500
C85 C86 1.388(5)
C85 H85 0.9500
C86 H86 0.9500
C91 C96 1.385(6)
C91 C92 1.394(5)
C92 C93 1.388(6)
C92 H92 0.9500
C93 C94 1.365(7)
C93 H93 0.9500
C94 C95 1.365(8)
C94 H94 0.9500
C95 C96 1.397(6)
C95 H95 0.9500
C96 H96 0.9500

loop_
_geom_torsion_atom_site_label_1
_geom_torsion_atom_site_label_2
_geom_torsion_atom_site_label_3
_geom_torsion_atom_site_label_4
_geom_torsion
C11 Si1 C1 C6 145.0(3)
Cl1 Si1 C1 C6 30.5(3)
Si2 Si1 C1 C6 -83.0(3)
C11 Si1 C1 C2 -39.6(3)
Cl1 Si1 C1 C2 -154.2(3)
Si2 Si1 C1 C2 92.3(3)
C6 C1 C2 C3 0.0(5)
Si1 C1 C2 C3 -175.6(3)
C1 C2 C3 C4 -0.4(6)
C2 C3 C4 C5 0.3(7)
C3 C4 C5 C6 0.3(7)
C2 C1 C6 C5 0.6(6)
Si1 C1 C6 C5 176.0(3)
C4 C5 C6 C1 -0.7(6)
C1 Si1 C11 C16 149.9(3)
Cl1 Si1 C11 C16 -95.4(3)
Si2 Si1 C11 C16 20.9(4)
C1 Si1 C11 C12 -28.3(4)
Cl1 Si1 C11 C12 86.5(3)
Si2 Si1 C11 C12 -157.2(3)
C16 C11 C12 C13 -2.3(6)
Si1 C11 C12 C13 175.9(4)
C11 C12 C13 C14 1.3(8)
C12 C13 C14 C15 0.1(8)
C13 C14 C15 C16 -0.3(8)
C12 C11 C16 C15 2.0(6)
Si1 C11 C16 C15 -176.1(3)
C14 C15 C16 C11 -0.8(7)
C31 Si2 C21 C22 -132.3(3)
Si1 Si2 C21 C22 112.9(3)
Si3 Si2 C21 C22 -8.7(3)
C31 Si2 C21 C26 51.8(3)
Si1 Si2 C21 C26 -63.0(3)
Si3 Si2 C21 C26 175.3(2)
C26 C21 C22 C23 0.5(5)
Si2 C21 C22 C23 -175.5(3)
C21 C22 C23 C24 -0.7(6)
C22 C23 C24 C25 0.3(6)
C23 C24 C25 C26 0.4(6)
C24 C25 C26 C21 -0.6(6)
C22 C21 C26 C25 0.1(5)
Si2 C21 C26 C25 176.3(3)
C21 Si2 C31 C32 13.2(3)
Si1 Si2 C31 C32 128.0(3)
Si3 Si2 C31 C32 -113.7(3)
C21 Si2 C31 C36 -168.0(3)
Si1 Si2 C31 C36 -53.2(3)
Si3 Si2 C31 C36 65.1(3)
C36 C31 C32 C33 0.6(5)
Si2 C31 C32 C33 179.5(3)
C31 C32 C33 C34 0.0(6)
C32 C33 C34 C35 -0.1(7)
C33 C34 C35 C36 -0.4(7)
C34 C35 C36 C31 1.1(7)
C32 C31 C36 C35 -1.1(6)
Si2 C31 C36 C35 180.0(3)
C51 Si3 C41 C46 -162.2(3)
Si2 Si3 C41 C46 83.3(3)
Si4 Si3 C41 C46 -44.2(3)
C51 Si3 C41 C42 19.0(4)
Si2 Si3 C41 C42 -95.5(3)
Si4 Si3 C41 C42 137.0(3)
C46 C41 C42 C43 2.7(6)
Si3 C41 C42 C43 -178.5(3)
C41 C42 C43 C44 -1.6(7)
C42 C43 C44 C45 -0.2(8)
C43 C44 C45 C46 0.7(8)
C44 C45 C46 C41 0.6(7)
C42 C41 C46 C45 -2.2(6)
Si3 C41 C46 C45 178.9(3)
C41 Si3 C51 C56 -147.5(3)
Si2 Si3 C51 C56 -33.3(3)
Si4 Si3 C51 C56 93.9(3)
C41 Si3 C51 C52 32.4(3)
Si2 Si3 C51 C52 146.5(3)
Si4 Si3 C51 C52 -86.2(3)
C56 C51 C52 C53 1.8(5)
Si3 C51 C52 C53 -178.1(3)
C51 C52 C53 C54 0.6(6)
C52 C53 C54 C55 -1.9(7)
C53 C54 C55 C56 0.7(6)
C54 C55 C56 C51 1.8(6)
C52 C51 C56 C55 -3.0(5)
Si3 C51 C56 C55 176.8(3)
C71 Si4 C61 C62 1.4(3)
Si5 Si4 C61 C62 116.1(3)
Si3 Si4 C61 C62 -121.8(3)
C71 Si4 C61 C66 179.5(3)
Si5 Si4 C61 C66 -65.8(3)
Si3 Si4 C61 C66 56.3(3)
C66 C61 C62 C63 -0.6(5)
Si4 C61 C62 C63 177.6(3)
C61 C62 C63 C64 0.2(6)
C62 C63 C64 C65 -0.1(6)
C63 C64 C65 C66 0.4(6)
C64 C65 C66 C61 -0.8(6)
C62 C61 C66 C65 0.9(5)
Si4 C61 C66 C65 -177.3(3)
C61 Si4 C71 C76 -101.8(3)
Si5 Si4 C71 C76 142.2(3)
Si3 Si4 C71 C76 18.3(3)
C61 Si4 C71 C72 75.2(3)
Si5 Si4 C71 C72 -40.8(3)
Si3 Si4 C71 C72 -164.6(3)
C76 C71 C72 C73 0.8(5)
Si4 C71 C72 C73 -176.3(3)
C71 C72 C73 C74 -0.7(6)
C72 C73 C74 C75 0.2(6)
C73 C74 C75 C76 0.3(6)
C74 C75 C76 C71 -0.2(6)
C72 C71 C76 C75 -0.4(5)
Si4 C71 C76 C75 176.8(3)
C91 Si5 C81 C86 -148.8(3)
Cl2 Si5 C81 C86 -34.1(3)
Si4 Si5 C81 C86 83.8(3)
C91 Si5 C81 C82 34.4(3)
Cl2 Si5 C81 C82 149.1(3)
Si4 Si5 C81 C82 -92.9(3)
C86 C81 C82 C83 0.0(6)
Si5 C81 C82 C83 176.8(3)
C81 C82 C83 C84 -1.8(6)
C82 C83 C84 C85 2.6(7)
C83 C84 C85 C86 -1.6(6)
C84 C85 C86 C81 -0.2(6)
C82 C81 C86 C85 1.0(6)
Si5 C81 C86 C85 -175.8(3)
C81 Si5 C91 C96 94.6(4)
Cl2 Si5 C91 C96 -20.2(4)
Si4 Si5 C91 C96 -137.2(3)
C81 Si5 C91 C92 -86.3(3)
Cl2 Si5 C91 C92 158.9(3)
Si4 Si5 C91 C92 41.9(3)
C96 C91 C92 C93 0.3(6)
Si5 C91 C92 C93 -178.9(3)
C91 C92 C93 C94 1.4(7)
C92 C93 C94 C95 -2.8(9)
C93 C94 C95 C96 2.4(10)
C92 C91 C96 C95 -0.6(8)
Si5 C91 C96 C95 178.6(5)
C94 C95 C96 C91 -0.7(10)

_cod_database_fobs_code 1544654
